data_4123554
loop_
_publ_author_name
'Dateer, Ramesh B.'
'Chang, Sukbok'

_publ_section_title
;
 Selective Cyclization of Arylnitrones to Indolines under External
 Oxidant-Free Conditions: Dual Role of Rh(III) Catalyst in the C-H
 Activation and Oxygen Atom Transfer.
;
_journal_name_full 'Journal of the American Chemical Society'
_journal_page_first 150408130942007
_journal_paper_doi 10.1021/jacs.5b01065
_journal_year 2015
_chemical_formula_moiety 'C27 H21 N O'
_chemical_formula_sum 'C27 H21 N O'
_chemical_formula_weight 375.45
_chemical_name_systematic
; 
 ? 
;
_space_group_IT_number 14
_symmetry_cell_setting monoclinic
_symmetry_space_group_name_Hall '-P 2ybc'
_symmetry_space_group_name_H-M 'P 1 21/c 1'
_atom_sites_solution_hydrogens geom
_atom_sites_solution_primary direct
_atom_sites_solution_secondary difmap
_audit_creation_method SHELXL-97
_cell_angle_alpha 90.00
_cell_angle_beta 101.538(4)
_cell_angle_gamma 90.00
_cell_formula_units_Z 4
_cell_length_a 9.1698(10)
_cell_length_b 11.1071(13)
_cell_length_c 19.663(2)
_cell_measurement_reflns_used 57799
_cell_measurement_temperature 120(2)
_cell_measurement_theta_max 29.51
_cell_measurement_theta_min 3.25
_cell_volume 1962.2(4)
_computing_cell_refinement 'Bruker SMART'
_computing_data_collection 'Bruker SMART'
_computing_data_reduction 'Bruker SAINT'
_computing_molecular_graphics 'Bruker SHELXTL'
_computing_publication_material 'Bruker SHELXTL'
_computing_structure_refinement 'SHELXL-97 (Sheldrick, 2008)'
_computing_structure_solution 'SHELXS-97 (Sheldrick, 2008)'
_diffrn_ambient_temperature 120(2)
_diffrn_measured_fraction_theta_full 0.990
_diffrn_measured_fraction_theta_max 0.990
_diffrn_measurement_device_type 'Photon 100 CMOS detector'
_diffrn_measurement_method 'phi and omega scans'
_diffrn_radiation_monochromator graphite
_diffrn_radiation_source 'fine-focus sealed tube'
_diffrn_radiation_type MoK\a
_diffrn_radiation_wavelength 0.71073
_diffrn_reflns_av_R_equivalents 0.1027
_diffrn_reflns_av_sigmaI/netI 0.0710
_diffrn_reflns_limit_h_max 11
_diffrn_reflns_limit_h_min -12
_diffrn_reflns_limit_k_max 15
_diffrn_reflns_limit_k_min -14
_diffrn_reflns_limit_l_max 27
_diffrn_reflns_limit_l_min -27
_diffrn_reflns_number 57799
_diffrn_reflns_theta_full 29.51
_diffrn_reflns_theta_max 29.51
_diffrn_reflns_theta_min 3.25
_exptl_absorpt_coefficient_mu 0.077
_exptl_absorpt_correction_T_max 0.9939
_exptl_absorpt_correction_T_min 0.9700
_exptl_absorpt_correction_type multi-scan
_exptl_absorpt_process_details SADABS
_exptl_crystal_colour yellow
_exptl_crystal_density_diffrn 1.271
_exptl_crystal_density_meas ?
_exptl_crystal_density_method 'not measured'
_exptl_crystal_description platy
_exptl_crystal_F_000 792
_exptl_crystal_size_max 0.40
_exptl_crystal_size_mid 0.20
_exptl_crystal_size_min 0.08
_refine_diff_density_max 0.429
_refine_diff_density_min -0.284
_refine_diff_density_rms 0.065
_refine_ls_extinction_method none
_refine_ls_goodness_of_fit_ref 1.142
_refine_ls_hydrogen_treatment mixed
_refine_ls_matrix_type full
_refine_ls_number_parameters 265
_refine_ls_number_reflns 5421
_refine_ls_number_restraints 0
_refine_ls_restrained_S_all 1.142
_refine_ls_R_factor_all 0.1405
_refine_ls_R_factor_gt 0.0914
_refine_ls_shift/su_max 0.000
_refine_ls_shift/su_mean 0.000
_refine_ls_structure_factor_coef Fsqd
_refine_ls_weighting_details 'calc w=1/[\s^2^(Fo^2^)+(0.0597P)^2^+2.0371P] where P=(Fo^2^+2Fc^2^)/3'
_refine_ls_weighting_scheme calc
_refine_ls_wR_factor_gt 0.1740
_refine_ls_wR_factor_ref 0.1909
_reflns_number_gt 3792
_reflns_number_total 5421
_reflns_threshold_expression >2sigma(I)
_cod_data_source_file ja5b01065_si_002.cif
_cod_data_source_block n0168b-1
_cod_depositor_comments
;
The following automatic conversions were performed:

'_symmetry_cell_setting' value 'Monoclinic' changed to 'monoclinic'
according to
/usr/data/users/saulius/crontab/automatic-downloads/rss-feeds/ACS/lib/dictionaries/cif_core.dic
dictionary named 'cif_core.dic' version 2.4.2 from 2011-04-26.

'_exptl_crystal_density_meas' value 'not measured' was changed to '?'
- the value is perceived as not measured.

Automatic conversion script
Id: cif_fix_values 3143 2015-03-26 13:38:13Z robertas 
;
_cod_original_sg_symbol_H-M P2(1)/c
_cod_database_code 4123554

loop_
_symmetry_equiv_pos_as_xyz
'x, y, z'
'-x, y+1/2, -z+1/2'
'-x, -y, -z'
'x, -y-1/2, z-1/2'

loop_
_atom_site_label
_atom_site_type_symbol
_atom_site_fract_x
_atom_site_fract_y
_atom_site_fract_z
_atom_site_U_iso_or_equiv
_atom_site_adp_type
_atom_site_occupancy
_atom_site_symmetry_multiplicity
_atom_site_calc_flag
_atom_site_refinement_flags
O1 O 0.26711(18) 0.60193(15) 0.34058(8) 0.0248(4) Uani 1 1 d .
N1 N 0.2473(3) 0.9498(2) 0.45328(11) 0.0307(5) Uani 1 1 d .
C1 C 0.1003(3) 0.7228(2) 0.26159(12) 0.0223(5) Uani 1 1 d .
C2 C -0.0263(3) 0.7951(2) 0.24995(13) 0.0267(5) Uani 1 1 d .
H2A H -0.0645 0.8250 0.2882 0.032 Uiso 1 1 calc R
C3 C -0.0967(3) 0.8236(2) 0.18281(14) 0.0362(6) Uani 1 1 d .
H3A H -0.1834 0.8726 0.1752 0.043 Uiso 1 1 calc R
C4 C -0.0421(4) 0.7814(3) 0.12742(14) 0.0470(8) Uani 1 1 d .
H4A H -0.0900 0.8023 0.0815 0.056 Uiso 1 1 calc R
C5 C 0.0833(4) 0.7082(3) 0.13820(14) 0.0490(8) Uani 1 1 d .
H5A H 0.1200 0.6779 0.0997 0.059 Uiso 1 1 calc R
C6 C 0.1544(3) 0.6794(3) 0.20465(12) 0.0327(6) Uani 1 1 d .
H6A H 0.2405 0.6298 0.2119 0.039 Uiso 1 1 calc R
C7 C 0.1855(2) 0.6890(2) 0.33251(11) 0.0189(5) Uani 1 1 d .
C8 C 0.1674(2) 0.76605(19) 0.39559(11) 0.0172(4) Uani 1 1 d .
C9 C 0.0156(2) 0.7339(2) 0.41304(11) 0.0201(5) Uani 1 1 d .
C10 C -0.0819(3) 0.8192(2) 0.43080(12) 0.0285(5) Uani 1 1 d .
H10A H -0.0556 0.9021 0.4328 0.034 Uiso 1 1 calc R
C11 C -0.2181(3) 0.7832(3) 0.44563(13) 0.0325(6) Uani 1 1 d .
H11A H -0.2843 0.8419 0.4573 0.039 Uiso 1 1 calc R
C12 C -0.2575(3) 0.6634(3) 0.44346(12) 0.0305(6) Uani 1 1 d .
H12A H -0.3508 0.6394 0.4530 0.037 Uiso 1 1 calc R
C13 C -0.1602(3) 0.5788(3) 0.42734(13) 0.0312(6) Uani 1 1 d .
H13A H -0.1861 0.4959 0.4264 0.037 Uiso 1 1 calc R
C14 C -0.0253(3) 0.6133(2) 0.41257(13) 0.0270(5) Uani 1 1 d .
H14A H 0.0408 0.5535 0.4019 0.032 Uiso 1 1 calc R
C15 C 0.2875(2) 0.7452(2) 0.46081(11) 0.0195(5) Uani 1 1 d .
C16 C 0.3474(2) 0.6409(2) 0.49265(12) 0.0221(5) Uani 1 1 d .
H16A H 0.3204 0.5648 0.4718 0.026 Uiso 1 1 calc R
C17 C 0.4484(3) 0.6484(3) 0.55602(13) 0.0315(6) Uani 1 1 d .
H17A H 0.4916 0.5773 0.5782 0.038 Uiso 1 1 calc R
C18 C 0.4855(3) 0.7596(3) 0.58639(13) 0.0371(7) Uani 1 1 d .
H18A H 0.5535 0.7637 0.6297 0.044 Uiso 1 1 calc R
C19 C 0.4256(3) 0.8646(3) 0.55509(13) 0.0345(6) Uani 1 1 d .
H19A H 0.4518 0.9406 0.5762 0.041 Uiso 1 1 calc R
C20 C 0.3260(3) 0.8564(2) 0.49172(13) 0.0256(5) Uani 1 1 d .
C21 C 0.1879(3) 0.9035(2) 0.38243(12) 0.0225(5) Uani 1 1 d .
H21A H 0.0886 0.9408 0.3641 0.027 Uiso 1 1 calc R
C22 C 0.2922(3) 0.9311(2) 0.33327(12) 0.0241(5) Uani 1 1 d .
C23 C 0.4264(3) 0.8709(2) 0.33571(13) 0.0296(6) Uani 1 1 d .
H23A H 0.4551 0.8076 0.3682 0.035 Uiso 1 1 calc R
C24 C 0.5181(3) 0.9038(3) 0.29048(15) 0.0415(7) Uani 1 1 d .
H24A H 0.6090 0.8620 0.2918 0.050 Uiso 1 1 calc R
C25 C 0.4784(4) 0.9964(3) 0.24371(15) 0.0509(9) Uani 1 1 d .
H25A H 0.5415 1.0182 0.2128 0.061 Uiso 1 1 calc R
C26 C 0.3468(4) 1.0573(3) 0.24199(15) 0.0485(8) Uani 1 1 d .
H26A H 0.3201 1.1221 0.2105 0.058 Uiso 1 1 calc R
C27 C 0.2537(3) 1.0242(2) 0.28589(13) 0.0328(6) Uani 1 1 d .
H27A H 0.1622 1.0656 0.2837 0.039 Uiso 1 1 calc R
H1 H 0.298(3) 1.022(3) 0.4543(15) 0.039 Uiso 1 1 d .

loop_
_atom_site_aniso_label
_atom_site_aniso_U_11
_atom_site_aniso_U_22
_atom_site_aniso_U_33
_atom_site_aniso_U_23
_atom_site_aniso_U_13
_atom_site_aniso_U_12
O1 0.0277(9) 0.0229(9) 0.0256(8) 0.0013(7) 0.0101(7) 0.0077(7)
N1 0.0402(13) 0.0214(11) 0.0306(11) -0.0075(9) 0.0075(9) -0.0068(9)
C1 0.0217(11) 0.0225(12) 0.0225(11) -0.0042(9) 0.0040(9) -0.0047(9)
C2 0.0261(13) 0.0246(12) 0.0279(12) -0.0020(10) 0.0016(10) -0.0045(10)
C3 0.0365(15) 0.0277(14) 0.0397(15) 0.0074(12) -0.0033(12) -0.0016(12)
C4 0.061(2) 0.0520(19) 0.0218(13) 0.0078(13) -0.0070(13) -0.0032(16)
C5 0.059(2) 0.070(2) 0.0187(12) -0.0017(13) 0.0074(13) 0.0051(17)
C6 0.0355(14) 0.0399(15) 0.0227(12) -0.0033(11) 0.0059(10) 0.0044(12)
C7 0.0167(10) 0.0177(11) 0.0242(11) 0.0007(9) 0.0086(8) -0.0045(9)
C8 0.0147(10) 0.0156(10) 0.0221(10) 0.0002(8) 0.0055(8) -0.0012(8)
C9 0.0169(10) 0.0250(12) 0.0184(10) -0.0005(9) 0.0042(8) -0.0009(9)
C10 0.0302(13) 0.0278(13) 0.0283(12) -0.0058(10) 0.0078(10) 0.0006(10)
C11 0.0240(12) 0.0447(16) 0.0310(13) -0.0070(12) 0.0105(10) 0.0103(11)
C12 0.0195(12) 0.0507(17) 0.0240(12) 0.0006(11) 0.0105(9) -0.0048(11)
C13 0.0257(13) 0.0336(14) 0.0356(14) -0.0014(11) 0.0092(11) -0.0088(11)
C14 0.0232(12) 0.0281(13) 0.0319(13) -0.0024(10) 0.0106(10) -0.0021(10)
C15 0.0150(10) 0.0239(12) 0.0201(10) -0.0023(9) 0.0043(8) -0.0046(9)
C16 0.0180(11) 0.0265(12) 0.0229(11) 0.0016(9) 0.0070(9) -0.0021(9)
C17 0.0237(12) 0.0453(16) 0.0248(12) 0.0088(11) 0.0029(10) 0.0020(11)
C18 0.0246(13) 0.062(2) 0.0225(12) -0.0015(12) -0.0010(10) -0.0085(13)
C19 0.0296(13) 0.0440(16) 0.0286(13) -0.0156(12) 0.0031(11) -0.0154(12)
C20 0.0233(12) 0.0263(12) 0.0279(12) -0.0037(10) 0.0071(10) -0.0055(10)
C21 0.0237(12) 0.0160(11) 0.0276(12) -0.0022(9) 0.0049(9) -0.0006(9)
C22 0.0254(12) 0.0193(11) 0.0263(12) -0.0001(9) 0.0025(9) -0.0105(9)
C23 0.0262(12) 0.0316(14) 0.0312(13) 0.0012(11) 0.0065(10) -0.0092(11)
C24 0.0311(14) 0.0550(19) 0.0411(16) -0.0121(14) 0.0138(12) -0.0160(14)
C25 0.059(2) 0.069(2) 0.0276(14) -0.0036(14) 0.0156(14) -0.0419(18)
C26 0.061(2) 0.0498(19) 0.0310(14) 0.0159(13) 0.0012(14) -0.0260(16)
C27 0.0409(15) 0.0235(13) 0.0301(13) 0.0055(10) -0.0020(11) -0.0102(11)

loop_
_atom_type_symbol
_atom_type_description
_atom_type_scat_dispersion_real
_atom_type_scat_dispersion_imag
_atom_type_scat_source
C C 0.0033 0.0016 'International Tables Vol C Tables 4.2.6.8 and 6.1.1.4'
H H 0.0000 0.0000 'International Tables Vol C Tables 4.2.6.8 and 6.1.1.4'
N N 0.0061 0.0033 'International Tables Vol C Tables 4.2.6.8 and 6.1.1.4'
O O 0.0106 0.0060 'International Tables Vol C Tables 4.2.6.8 and 6.1.1.4'

loop_
_geom_angle_atom_site_label_1
_geom_angle_atom_site_label_2
_geom_angle_atom_site_label_3
_geom_angle
C20 N1 C21 107.71(19)
C2 C1 C6 119.0(2)
C2 C1 C7 123.9(2)
C6 C1 C7 117.1(2)
C3 C2 C1 120.2(2)
C4 C3 C2 120.4(3)
C3 C4 C5 120.1(3)
C6 C5 C4 120.1(3)
C5 C6 C1 120.3(3)
O1 C7 C1 120.9(2)
O1 C7 C8 119.97(19)
C1 C7 C8 119.18(19)
C15 C8 C9 107.97(17)
C15 C8 C7 114.47(18)
C9 C8 C7 107.30(17)
C15 C8 C21 101.30(17)
C9 C8 C21 113.99(18)
C7 C8 C21 111.87(17)
C14 C9 C10 118.1(2)
C14 C9 C8 118.4(2)
C10 C9 C8 123.5(2)
C9 C10 C11 120.2(2)
C12 C11 C10 120.7(2)
C13 C12 C11 119.3(2)
C12 C13 C14 120.6(2)
C13 C14 C9 121.2(2)
C16 C15 C20 120.3(2)
C16 C15 C8 131.5(2)
C20 C15 C8 107.96(19)
C15 C16 C17 119.2(2)
C18 C17 C16 120.0(2)
C19 C18 C17 121.3(2)
C18 C19 C20 118.4(2)
C15 C20 C19 120.8(2)
C15 C20 N1 111.4(2)
C19 C20 N1 127.7(2)
N1 C21 C22 111.63(19)
N1 C21 C8 102.49(18)
C22 C21 C8 114.37(18)
C27 C22 C23 119.0(2)
C27 C22 C21 117.9(2)
C23 C22 C21 123.0(2)
C24 C23 C22 119.7(3)
C25 C24 C23 120.7(3)
C26 C25 C24 119.7(3)
C25 C26 C27 120.2(3)
C26 C27 C22 120.7(3)

loop_
_geom_bond_atom_site_label_1
_geom_bond_atom_site_label_2
_geom_bond_distance
O1 C7 1.213(3)
N1 C20 1.396(3)
N1 C21 1.482(3)
C1 C2 1.393(3)
C1 C6 1.398(3)
C1 C7 1.503(3)
C2 C3 1.385(4)
C3 C4 1.369(4)
C4 C5 1.390(5)
C5 C6 1.376(4)
C7 C8 1.543(3)
C8 C15 1.532(3)
C8 C9 1.541(3)
C8 C21 1.566(3)
C9 C14 1.391(3)
C9 C10 1.395(3)
C10 C11 1.397(4)
C11 C12 1.378(4)
C12 C13 1.375(4)
C13 C14 1.380(3)
C15 C16 1.378(3)
C15 C20 1.392(3)
C16 C17 1.399(3)
C17 C18 1.384(4)
C18 C19 1.381(4)
C19 C20 1.393(3)
C21 C22 1.521(3)
C22 C27 1.390(3)
C22 C23 1.393(4)
C23 C24 1.389(4)
C24 C25 1.380(5)
C25 C26 1.378(5)
C26 C27 1.380(4)
